data_4084102
loop_
_publ_author_name
'Wei, Yingfei'
'Petronilho, Ana'
'Mueller-Bunz, Helge'
'Albrecht, Martin'

_publ_section_title
;
 Mesoionic Triazolylidene Nickel Complexes: Synthesis, Ligand Lability,
 and Catalytic C--C Bond Formation Activity
;
_journal_issue 20
_journal_name_full Organometallics
_journal_page_first 5834
_journal_paper_doi 10.1021/om500593s
_journal_volume 33
_journal_year 2014
_chemical_formula_moiety 'C20 H17 N3 Ni'
_chemical_formula_sum 'C20 H17 N3 Ni'
_chemical_formula_weight 358.08
_chemical_name_systematic
; 
 ? 
;
_space_group_IT_number 14
_symmetry_cell_setting monoclinic
_symmetry_space_group_name_Hall '-P 2yn'
_symmetry_space_group_name_H-M 'P 1 21/n 1'
_atom_sites_solution_hydrogens geom
_atom_sites_solution_primary direct
_atom_sites_solution_secondary difmap
_audit_creation_method SHELXL-97
_cell_angle_alpha 90.00
_cell_angle_beta 104.473(2)
_cell_angle_gamma 90.00
_cell_formula_units_Z 8
_cell_length_a 11.0802(2)
_cell_length_b 14.6271(2)
_cell_length_c 20.3387(4)
_cell_measurement_reflns_used 44970
_cell_measurement_temperature 100(2)
_cell_measurement_theta_max 32.6570
_cell_measurement_theta_min 3.3730
_cell_volume 3191.71(10)
_computing_cell_refinement
; 
CrysAlisPro, Agilent Technologies, 
Version 1.171.36.24a (release 19-12-2012 CrysAlis171 .NET) 
(compiled Dec 19 2012,11:08:27) 
;
_computing_data_collection
; 
CrysAlisPro, Agilent Technologies, 
Version 1.171.36.24a (release 19-12-2012 CrysAlis171 .NET) 
(compiled Dec 19 2012,11:08:27) 
;
_computing_data_reduction
; 
CrysAlisPro, Agilent Technologies, 
Version 1.171.36.24a (release 19-12-2012 CrysAlis171 .NET) 
(compiled Dec 19 2012,11:08:27) 
;
_computing_structure_refinement 'SHELXL-97 (Sheldrick, 2008)'
_computing_structure_solution 'SHELXS-97 (Sheldrick, 2008)'
_diffrn_ambient_temperature 100(2)
_diffrn_detector_area_resol_mean 10.3196
_diffrn_measured_fraction_theta_full 0.990
_diffrn_measured_fraction_theta_max 0.947
_diffrn_measurement_device_type 'SuperNova, Dual, Cu at zero, Atlas'
_diffrn_measurement_method '\w scans'
_diffrn_radiation_monochromator mirror
_diffrn_radiation_source 'SuperNova (Mo) X-ray Source'
_diffrn_radiation_type MoK\a
_diffrn_radiation_wavelength 0.71073
_diffrn_reflns_av_R_equivalents 0.0294
_diffrn_reflns_av_sigmaI/netI 0.0169
_diffrn_reflns_limit_h_max 16
_diffrn_reflns_limit_h_min -16
_diffrn_reflns_limit_k_max 22
_diffrn_reflns_limit_k_min -22
_diffrn_reflns_limit_l_max 30
_diffrn_reflns_limit_l_min -30
_diffrn_reflns_number 97897
_diffrn_reflns_theta_full 32.00
_diffrn_reflns_theta_max 32.99
_diffrn_reflns_theta_min 2.76
_exptl_absorpt_coefficient_mu 1.221
_exptl_absorpt_correction_T_max 0.867
_exptl_absorpt_correction_T_min 0.786
_exptl_absorpt_correction_type analytical
_exptl_absorpt_process_details
; 
CrysAlisPro, Agilent Technologies, 
Version 1.171.36.24a (release 19-12-2012 CrysAlis171 .NET) 
(compiled Dec 19 2012,11:08:27) 
Analytical numeric absorption correction using a multifaceted crystal 
model based on expressions derived by R.C. Clark & J.S. Reid. 
(Clark, R. C. & Reid, J. S. (1995). Acta Cryst. A51, 887-897) 
;
_exptl_crystal_colour 'clear intense red'
_exptl_crystal_density_diffrn 1.490
_exptl_crystal_density_method 'not measured'
_exptl_crystal_description prism
_exptl_crystal_F_000 1488
_exptl_crystal_size_max 0.2858
_exptl_crystal_size_mid 0.1809
_exptl_crystal_size_min 0.1550
_refine_diff_density_max 0.519
_refine_diff_density_min -0.330
_refine_diff_density_rms 0.062
_refine_ls_extinction_method none
_refine_ls_goodness_of_fit_ref 1.029
_refine_ls_hydrogen_treatment constr
_refine_ls_matrix_type full
_refine_ls_number_parameters 435
_refine_ls_number_reflns 11370
_refine_ls_number_restraints 0
_refine_ls_restrained_S_all 1.029
_refine_ls_R_factor_all 0.0314
_refine_ls_R_factor_gt 0.0271
_refine_ls_shift/su_max 0.001
_refine_ls_shift/su_mean 0.000
_refine_ls_structure_factor_coef Fsqd
_refine_ls_weighting_details 'calc w=1/[\s^2^(Fo^2^)+(0.0326P)^2^+1.8569P] where P=(Fo^2^+2Fc^2^)/3'
_refine_ls_weighting_scheme calc
_refine_ls_wR_factor_gt 0.0683
_refine_ls_wR_factor_ref 0.0709
_reflns_number_gt 10338
_reflns_number_total 11370
_reflns_threshold_expression I>2\s(I)
_cod_data_source_file om500593s_si_002.cif
_cod_data_source_block alb251(5c)
_cod_original_sg_symbol_H-M 'P 21/n'
_cod_database_code 4084102

loop_
_symmetry_equiv_pos_as_xyz
'x, y, z'
'-x+1/2, y+1/2, -z+1/2'
'-x, -y, -z'
'x-1/2, -y-1/2, z-1/2'

loop_
_atom_site_label
_atom_site_type_symbol
_atom_site_fract_x
_atom_site_fract_y
_atom_site_fract_z
_atom_site_U_iso_or_equiv
_atom_site_adp_type
_atom_site_occupancy
_atom_site_symmetry_multiplicity
_atom_site_calc_flag
_atom_site_refinement_flags
Ni1 Ni 0.453499(12) 0.294236(9) 0.095377(6) 0.01151(3) Uani 1 1 d .
C1 C 0.34559(10) 0.25485(7) 0.14710(5) 0.01284(17) Uani 1 1 d .
C2 C 0.22132(10) 0.23777(7) 0.14683(5) 0.01430(18) Uani 1 1 d .
C3 C 0.10772(10) 0.24310(7) 0.09114(6) 0.01529(18) Uani 1 1 d .
C4 C 0.10325(11) 0.20015(8) 0.02903(6) 0.0182(2) Uani 1 1 d .
H4 H 0.1717 0.1642 0.0239 0.022 Uiso 1 1 calc R
C5 C -0.00137(12) 0.21005(9) -0.02518(6) 0.0221(2) Uani 1 1 d .
H5 H -0.0039 0.1807 -0.0672 0.026 Uiso 1 1 calc R
C6 C -0.10222(12) 0.26270(9) -0.01821(7) 0.0238(2) Uani 1 1 d .
H6 H -0.1730 0.2699 -0.0554 0.029 Uiso 1 1 calc R
C7 C -0.09844(11) 0.30471(9) 0.04368(7) 0.0229(2) Uani 1 1 d .
H7 H -0.1673 0.3402 0.0488 0.027 Uiso 1 1 calc R
C8 C 0.00554(11) 0.29507(8) 0.09800(6) 0.0190(2) Uani 1 1 d .
H8 H 0.0073 0.3240 0.1401 0.023 Uiso 1 1 calc R
N1 N 0.40419(9) 0.24298(6) 0.21459(4) 0.01344(16) Uani 1 1 d .
C9 C 0.53439(10) 0.25838(7) 0.23445(5) 0.01353(17) Uani 1 1 d .
C10 C 0.57803(10) 0.28668(7) 0.17838(5) 0.01339(17) Uani 1 1 d .
C11 C 0.70628(10) 0.30502(8) 0.19294(6) 0.01698(19) Uani 1 1 d .
H11 H 0.7422 0.3241 0.1574 0.020 Uiso 1 1 calc R
C12 C 0.78230(11) 0.29578(8) 0.25874(6) 0.0197(2) Uani 1 1 d .
H12 H 0.8687 0.3091 0.2672 0.024 Uiso 1 1 calc R
C13 C 0.73331(11) 0.26732(8) 0.31213(6) 0.0204(2) Uani 1 1 d .
H13 H 0.7862 0.2614 0.3566 0.024 Uiso 1 1 calc R
C14 C 0.60652(11) 0.24747(8) 0.30029(5) 0.0175(2) Uani 1 1 d .
H14 H 0.5712 0.2274 0.3358 0.021 Uiso 1 1 calc R
N2 N 0.33195(9) 0.22142(7) 0.25548(5) 0.01651(17) Uani 1 1 d .
N3 N 0.21981(9) 0.21815(7) 0.21258(5) 0.01617(17) Uani 1 1 d .
C15 C 0.11460(12) 0.19448(9) 0.24055(7) 0.0236(2) Uani 1 1 d .
H15A H 0.1431 0.1540 0.2797 0.035 Uiso 1 1 calc R
H15B H 0.0506 0.1633 0.2058 0.035 Uiso 1 1 calc R
H15C H 0.0795 0.2503 0.2549 0.035 Uiso 1 1 calc R
C16 C 0.41841(11) 0.40369(8) 0.02202(5) 0.01640(19) Uani 1 1 d .
H16 H 0.3926 0.4644 0.0280 0.020 Uiso 1 1 calc R
C17 C 0.54271(11) 0.37187(8) 0.03519(6) 0.01745(19) Uani 1 1 d .
H17 H 0.6153 0.4067 0.0545 0.021 Uiso 1 1 calc R
C18 C 0.54048(12) 0.27762(8) 0.01441(6) 0.0199(2) Uani 1 1 d .
H18 H 0.6112 0.2401 0.0161 0.024 Uiso 1 1 calc R
C19 C 0.41536(12) 0.25113(8) -0.00878(5) 0.0207(2) Uani 1 1 d .
H19 H 0.3861 0.1927 -0.0260 0.025 Uiso 1 1 calc R
C20 C 0.33962(11) 0.32821(8) -0.00171(5) 0.0181(2) Uani 1 1 d .
H20 H 0.2512 0.3286 -0.0114 0.022 Uiso 1 1 calc R
Ni2 Ni 0.438571(12) -0.024732(9) 0.191630(7) 0.01170(3) Uani 1 1 d .
C21 C 0.59304(9) 0.01422(7) 0.24491(5) 0.01204(17) Uani 1 1 d .
C22 C 0.71814(9) 0.03128(7) 0.24614(5) 0.01244(17) Uani 1 1 d .
C23 C 0.78156(10) 0.03160(7) 0.19076(5) 0.01280(17) Uani 1 1 d .
C24 C 0.89303(10) -0.01622(7) 0.19649(6) 0.01522(18) Uani 1 1 d .
H24 H 0.9304 -0.0478 0.2373 0.018 Uiso 1 1 calc R
C25 C 0.94930(11) -0.01759(8) 0.14244(6) 0.0181(2) Uani 1 1 d .
H25 H 1.0257 -0.0493 0.1468 0.022 Uiso 1 1 calc R
C26 C 0.89422(11) 0.02717(8) 0.08211(6) 0.0199(2) Uani 1 1 d .
H26 H 0.9325 0.0256 0.0452 0.024 Uiso 1 1 calc R
C27 C 0.78272(11) 0.07441(8) 0.07584(6) 0.0192(2) Uani 1 1 d .
H27 H 0.7447 0.1047 0.0345 0.023 Uiso 1 1 calc R
C28 C 0.72685(10) 0.07728(7) 0.13000(5) 0.01590(18) Uani 1 1 d .
H28 H 0.6514 0.1103 0.1258 0.019 Uiso 1 1 calc R
N4 N 0.59409(8) 0.02459(6) 0.31218(4) 0.01223(15) Uani 1 1 d .
C29 C 0.48019(10) 0.01275(7) 0.33051(5) 0.01305(17) Uani 1 1 d .
C30 C 0.38696(10) -0.01686(7) 0.27373(5) 0.01411(18) Uani 1 1 d .
C31 C 0.27068(10) -0.03383(8) 0.28700(6) 0.01719(19) Uani 1 1 d .
H31 H 0.2037 -0.0549 0.2513 0.021 Uiso 1 1 calc R
C32 C 0.25141(11) -0.02042(8) 0.35151(6) 0.0188(2) Uani 1 1 d .
H32 H 0.1719 -0.0334 0.3591 0.023 Uiso 1 1 calc R
C33 C 0.34627(11) 0.01158(8) 0.40505(6) 0.0194(2) Uani 1 1 d .
H33 H 0.3308 0.0216 0.4484 0.023 Uiso 1 1 calc R
C34 C 0.46426(11) 0.02897(8) 0.39495(6) 0.01708(19) Uani 1 1 d .
H34 H 0.5306 0.0509 0.4306 0.020 Uiso 1 1 calc R
N5 N 0.70379(8) 0.04410(6) 0.35451(4) 0.01385(16) Uani 1 1 d .
N6 N 0.77838(8) 0.04792(6) 0.31258(4) 0.01308(15) Uani 1 1 d .
C35 C 0.90937(10) 0.06988(9) 0.34209(6) 0.0182(2) Uani 1 1 d .
H35A H 0.9176 0.1017 0.3854 0.027 Uiso 1 1 calc R
H35B H 0.9401 0.1093 0.3108 0.027 Uiso 1 1 calc R
H35C H 0.9583 0.0133 0.3498 0.027 Uiso 1 1 calc R
C36 C 0.38126(11) 0.02291(8) 0.08862(6) 0.0187(2) Uani 1 1 d .
H36 H 0.3945 0.0822 0.0728 0.022 Uiso 1 1 calc R
C37 C 0.27759(11) -0.00556(8) 0.11144(6) 0.0186(2) Uani 1 1 d .
H37 H 0.2086 0.0314 0.1143 0.022 Uiso 1 1 calc R
C38 C 0.29451(10) -0.10081(8) 0.12974(6) 0.0179(2) Uani 1 1 d .
H38 H 0.2397 -0.1369 0.1482 0.021 Uiso 1 1 calc R
C39 C 0.40657(11) -0.13132(8) 0.11553(6) 0.0176(2) Uani 1 1 d .
H39 H 0.4379 -0.1921 0.1198 0.021 Uiso 1 1 calc R
C40 C 0.46340(11) -0.05383(8) 0.09362(5) 0.0181(2) Uani 1 1 d .
H40 H 0.5429 -0.0531 0.0839 0.022 Uiso 1 1 calc R

loop_
_atom_site_aniso_label
_atom_site_aniso_U_11
_atom_site_aniso_U_22
_atom_site_aniso_U_33
_atom_site_aniso_U_23
_atom_site_aniso_U_13
_atom_site_aniso_U_12
Ni1 0.01253(6) 0.01336(6) 0.00855(6) 0.00100(4) 0.00249(4) 0.00026(4)
C1 0.0150(4) 0.0123(4) 0.0111(4) 0.0002(3) 0.0030(3) 0.0003(3)
C2 0.0162(4) 0.0131(4) 0.0143(4) -0.0009(3) 0.0051(3) -0.0012(3)
C3 0.0146(4) 0.0139(4) 0.0175(5) -0.0005(4) 0.0044(4) -0.0028(3)
C4 0.0191(5) 0.0174(5) 0.0184(5) -0.0018(4) 0.0055(4) -0.0010(4)
C5 0.0232(5) 0.0224(5) 0.0188(5) -0.0034(4) 0.0016(4) -0.0034(4)
C6 0.0185(5) 0.0239(6) 0.0254(6) -0.0010(4) -0.0015(4) -0.0035(4)
C7 0.0155(5) 0.0226(5) 0.0294(6) -0.0026(5) 0.0032(4) 0.0001(4)
C8 0.0166(5) 0.0179(5) 0.0226(5) -0.0033(4) 0.0047(4) -0.0008(4)
N1 0.0169(4) 0.0129(4) 0.0110(4) 0.0009(3) 0.0045(3) -0.0002(3)
C9 0.0164(4) 0.0122(4) 0.0112(4) -0.0003(3) 0.0020(3) 0.0005(3)
C10 0.0151(4) 0.0126(4) 0.0117(4) -0.0002(3) 0.0018(3) 0.0008(3)
C11 0.0160(5) 0.0176(5) 0.0165(5) -0.0002(4) 0.0025(4) 0.0001(4)
C12 0.0167(5) 0.0186(5) 0.0201(5) -0.0012(4) -0.0021(4) 0.0013(4)
C13 0.0232(5) 0.0186(5) 0.0150(5) -0.0005(4) -0.0032(4) 0.0033(4)
C14 0.0237(5) 0.0158(5) 0.0112(4) 0.0004(3) 0.0010(4) 0.0023(4)
N2 0.0203(4) 0.0168(4) 0.0139(4) 0.0013(3) 0.0070(3) -0.0008(3)
N3 0.0188(4) 0.0157(4) 0.0159(4) 0.0007(3) 0.0079(3) -0.0018(3)
C15 0.0231(5) 0.0272(6) 0.0247(6) 0.0019(5) 0.0139(5) -0.0043(5)
C16 0.0199(5) 0.0164(5) 0.0135(4) 0.0040(4) 0.0053(4) 0.0024(4)
C17 0.0177(5) 0.0212(5) 0.0146(4) 0.0041(4) 0.0061(4) -0.0004(4)
C18 0.0254(5) 0.0224(5) 0.0146(5) 0.0032(4) 0.0100(4) 0.0075(4)
C19 0.0317(6) 0.0200(5) 0.0097(4) -0.0008(4) 0.0037(4) -0.0011(4)
C20 0.0179(5) 0.0239(5) 0.0111(4) 0.0044(4) 0.0011(3) -0.0004(4)
Ni2 0.01060(6) 0.01327(6) 0.01081(6) -0.00083(4) 0.00185(4) -0.00053(4)
C21 0.0130(4) 0.0126(4) 0.0106(4) -0.0008(3) 0.0031(3) 0.0001(3)
C22 0.0125(4) 0.0131(4) 0.0115(4) -0.0003(3) 0.0025(3) -0.0001(3)
C23 0.0129(4) 0.0130(4) 0.0131(4) -0.0015(3) 0.0043(3) -0.0012(3)
C24 0.0147(4) 0.0151(4) 0.0161(4) -0.0007(3) 0.0042(4) 0.0005(3)
C25 0.0153(5) 0.0207(5) 0.0199(5) -0.0033(4) 0.0071(4) 0.0004(4)
C26 0.0221(5) 0.0227(5) 0.0177(5) -0.0023(4) 0.0104(4) -0.0020(4)
C27 0.0229(5) 0.0207(5) 0.0150(4) 0.0022(4) 0.0067(4) 0.0006(4)
C28 0.0169(5) 0.0164(5) 0.0147(4) 0.0010(4) 0.0045(4) 0.0015(4)
N4 0.0113(4) 0.0146(4) 0.0106(3) -0.0004(3) 0.0023(3) -0.0009(3)
C29 0.0127(4) 0.0135(4) 0.0138(4) 0.0008(3) 0.0048(3) -0.0005(3)
C30 0.0137(4) 0.0143(4) 0.0145(4) 0.0005(3) 0.0037(3) 0.0000(3)
C31 0.0140(4) 0.0198(5) 0.0180(5) 0.0005(4) 0.0042(4) -0.0009(4)
C32 0.0159(5) 0.0212(5) 0.0213(5) 0.0015(4) 0.0082(4) -0.0003(4)
C33 0.0204(5) 0.0229(5) 0.0170(5) 0.0002(4) 0.0088(4) 0.0000(4)
C34 0.0183(5) 0.0200(5) 0.0139(4) -0.0002(4) 0.0057(4) -0.0008(4)
N5 0.0119(4) 0.0179(4) 0.0115(4) -0.0007(3) 0.0024(3) -0.0020(3)
N6 0.0117(4) 0.0160(4) 0.0115(4) -0.0005(3) 0.0029(3) -0.0012(3)
C35 0.0114(4) 0.0268(5) 0.0154(4) -0.0016(4) 0.0015(3) -0.0029(4)
C36 0.0222(5) 0.0193(5) 0.0133(4) 0.0013(4) 0.0019(4) 0.0000(4)
C37 0.0151(5) 0.0215(5) 0.0169(5) -0.0008(4) -0.0006(4) 0.0022(4)
C38 0.0157(5) 0.0192(5) 0.0171(5) -0.0033(4) 0.0009(4) -0.0034(4)
C39 0.0188(5) 0.0164(5) 0.0163(5) -0.0047(4) 0.0019(4) -0.0005(4)
C40 0.0190(5) 0.0222(5) 0.0132(4) -0.0038(4) 0.0042(4) -0.0013(4)

loop_
_atom_type_symbol
_atom_type_description
_atom_type_scat_dispersion_real
_atom_type_scat_dispersion_imag
_atom_type_scat_source
C C 0.0033 0.0016 'International Tables Vol C Tables 4.2.6.8 and 6.1.1.4'
H H 0.0000 0.0000 'International Tables Vol C Tables 4.2.6.8 and 6.1.1.4'
N N 0.0061 0.0033 'International Tables Vol C Tables 4.2.6.8 and 6.1.1.4'
Ni Ni 0.3393 1.1124 'International Tables Vol C Tables 4.2.6.8 and 6.1.1.4'

loop_
_geom_angle_atom_site_label_1
_geom_angle_atom_site_label_2
_geom_angle_atom_site_label_3
_geom_angle
C1 Ni1 C10 84.64(5)
C1 Ni1 C17 163.57(5)
C10 Ni1 C17 101.97(5)
C1 Ni1 C18 151.70(5)
C10 Ni1 C18 108.28(5)
C17 Ni1 C18 40.01(5)
C1 Ni1 C20 106.31(4)
C10 Ni1 C20 166.79(5)
C17 Ni1 C20 65.52(4)
C18 Ni1 C20 65.39(5)
C1 Ni1 C19 117.93(5)
C10 Ni1 C19 141.27(5)
C17 Ni1 C19 65.63(5)
C18 Ni1 C19 38.37(5)
C20 Ni1 C19 39.26(5)
C1 Ni1 C16 126.00(4)
C10 Ni1 C16 128.61(4)
C17 Ni1 C16 38.87(4)
C18 Ni1 C16 65.54(4)
C20 Ni1 C16 38.65(4)
C19 Ni1 C16 65.08(4)
N1 C1 C2 101.54(9)
N1 C1 Ni1 113.06(7)
C2 C1 Ni1 145.13(8)
N3 C2 C1 106.60(9)
N3 C2 C3 123.06(10)
C1 C2 C3 130.26(10)
C8 C3 C4 119.11(10)
C8 C3 C2 120.68(10)
C4 C3 C2 120.12(10)
C5 C4 C3 120.14(11)
C5 C4 H4 119.9
C3 C4 H4 119.9
C6 C5 C4 120.44(11)
C6 C5 H5 119.8
C4 C5 H5 119.8
C7 C6 C5 119.50(11)
C7 C6 H6 120.3
C5 C6 H6 120.3
C8 C7 C6 120.38(11)
C8 C7 H7 119.8
C6 C7 H7 119.8
C7 C8 C3 120.43(11)
C7 C8 H8 119.8
C3 C8 H8 119.8
N2 N1 C1 116.54(9)
N2 N1 C9 126.14(9)
C1 N1 C9 117.27(9)
C14 C9 C10 125.76(10)
C14 C9 N1 123.90(10)
C10 C9 N1 110.34(9)
C11 C10 C9 114.84(9)
C11 C10 Ni1 130.50(8)
C9 C10 Ni1 114.66(8)
C12 C11 C10 121.30(11)
C12 C11 H11 119.4
C10 C11 H11 119.4
C13 C12 C11 121.06(11)
C13 C12 H12 119.5
C11 C12 H12 119.5
C12 C13 C14 119.94(10)
C12 C13 H13 120.0
C14 C13 H13 120.0
C9 C14 C13 117.08(10)
C9 C14 H14 121.5
C13 C14 H14 121.5
N1 N2 N3 102.03(8)
N2 N3 C2 113.28(9)
N2 N3 C15 117.33(9)
C2 N3 C15 129.39(10)
N3 C15 H15A 109.5
N3 C15 H15B 109.5
H15A C15 H15B 109.5
N3 C15 H15C 109.5
H15A C15 H15C 109.5
H15B C15 H15C 109.5
C17 C16 C20 107.24(10)
C17 C16 Ni1 68.04(6)
C20 C16 Ni1 69.27(6)
C17 C16 H16 126.4
C20 C16 H16 126.4
Ni1 C16 H16 127.9
C16 C17 C18 108.35(10)
C16 C17 Ni1 73.09(6)
C18 C17 Ni1 71.09(6)
C16 C17 H17 125.8
C18 C17 H17 125.8
Ni1 C17 H17 121.7
C19 C18 C17 107.83(10)
C19 C18 Ni1 71.93(7)
C17 C18 Ni1 68.91(6)
C19 C18 H18 126.1
C17 C18 H18 126.1
Ni1 C18 H18 124.7
C18 C19 C20 107.64(10)
C18 C19 Ni1 69.70(6)
C20 C19 Ni1 69.28(6)
C18 C19 H19 126.2
C20 C19 H19 126.2
Ni1 C19 H19 126.4
C16 C20 C19 108.72(10)
C16 C20 Ni1 72.09(6)
C19 C20 Ni1 71.46(6)
C16 C20 H20 125.6
C19 C20 H20 125.6
Ni1 C20 H20 122.5
C21 Ni2 C30 84.56(4)
C21 Ni2 C38 164.04(4)
C30 Ni2 C38 102.09(5)
C21 Ni2 C37 151.64(5)
C30 Ni2 C37 106.80(5)
C38 Ni2 C37 40.13(5)
C21 Ni2 C40 106.89(4)
C30 Ni2 C40 167.49(5)
C38 Ni2 C40 65.56(5)
C37 Ni2 C40 65.44(5)
C21 Ni2 C36 118.09(5)
C30 Ni2 C36 139.25(5)
C38 Ni2 C36 65.80(5)
C37 Ni2 C36 38.50(5)
C40 Ni2 C36 39.20(4)
C21 Ni2 C39 126.62(4)
C30 Ni2 C39 129.90(5)
C38 Ni2 C39 38.84(4)
C37 Ni2 C39 65.64(4)
C40 Ni2 C39 38.73(4)
C36 Ni2 C39 65.18(4)
N4 C21 C22 101.55(8)
N4 C21 Ni2 112.91(7)
C22 C21 Ni2 145.22(8)
N6 C22 C21 106.54(9)
N6 C22 C23 123.15(9)
C21 C22 C23 130.31(9)
C24 C23 C28 119.33(10)
C24 C23 C22 121.08(9)
C28 C23 C22 119.53(9)
C25 C24 C23 120.11(10)
C25 C24 H24 119.9
C23 C24 H24 119.9
C26 C25 C24 120.36(10)
C26 C25 H25 119.8
C24 C25 H25 119.8
C25 C26 C27 119.87(10)
C25 C26 H26 120.1
C27 C26 H26 120.1
C28 C27 C26 120.13(10)
C28 C27 H27 119.9
C26 C27 H27 119.9
C27 C28 C23 120.20(10)
C27 C28 H28 119.9
C23 C28 H28 119.9
N5 N4 C21 116.51(9)
N5 N4 C29 125.88(9)
C21 N4 C29 117.61(9)
C34 C29 C30 125.88(10)
C34 C29 N4 124.18(10)
C30 C29 N4 109.94(9)
C31 C30 C29 114.61(10)
C31 C30 Ni2 130.64(8)
C29 C30 Ni2 114.73(8)
C32 C31 C30 121.32(10)
C32 C31 H31 119.3
C30 C31 H31 119.3
C33 C32 C31 121.34(10)
C33 C32 H32 119.3
C31 C32 H32 119.3
C32 C33 C34 119.84(10)
C32 C33 H33 120.1
C34 C33 H33 120.1
C29 C34 C33 116.95(10)
C29 C34 H34 121.5
C33 C34 H34 121.5
N6 N5 N4 101.98(8)
N5 N6 C22 113.42(8)
N5 N6 C35 117.33(9)
C22 N6 C35 129.25(9)
N6 C35 H35A 109.5
N6 C35 H35B 109.5
H35A C35 H35B 109.5
N6 C35 H35C 109.5
H35A C35 H35C 109.5
H35B C35 H35C 109.5
C37 C36 C40 107.55(10)
C37 C36 Ni2 69.42(6)
C40 C36 Ni2 69.44(6)
C37 C36 H36 126.2
C40 C36 H36 126.2
Ni2 C36 H36 126.5
C36 C37 C38 107.89(10)
C36 C37 Ni2 72.08(6)
C38 C37 Ni2 69.05(6)
C36 C37 H37 126.1
C38 C37 H37 126.1
Ni2 C37 H37 124.4
C39 C38 C37 108.42(10)
C39 C38 Ni2 73.38(6)
C37 C38 Ni2 70.82(6)
C39 C38 H38 125.8
C37 C38 H38 125.8
Ni2 C38 H38 121.7
C38 C39 C40 107.01(10)
C38 C39 Ni2 67.79(6)
C40 C39 Ni2 69.10(6)
C38 C39 H39 126.5
C40 C39 H39 126.5
Ni2 C39 H39 128.2
C39 C40 C36 108.89(10)
C39 C40 Ni2 72.18(6)
C36 C40 Ni2 71.36(6)
C39 C40 H40 125.6
C36 C40 H40 125.6
Ni2 C40 H40 122.5

loop_
_geom_bond_atom_site_label_1
_geom_bond_atom_site_label_2
_geom_bond_distance
Ni1 C1 1.8699(10)
Ni1 C10 1.8978(10)
Ni1 C17 2.0904(11)
Ni1 C18 2.1196(11)
Ni1 C20 2.1196(10)
Ni1 C19 2.1485(11)
Ni1 C16 2.1565(11)
C1 N1 1.3750(13)
C1 C2 1.3982(15)
C2 N3 1.3718(14)
C2 C3 1.4700(15)
C3 C8 1.3995(16)
C3 C4 1.4005(15)
C4 C5 1.3934(16)
C4 H4 0.9500
C5 C6 1.3933(18)
C5 H5 0.9500
C6 C7 1.3919(18)
C6 H6 0.9500
C7 C8 1.3897(17)
C7 H7 0.9500
C8 H8 0.9500
N1 N2 1.3284(12)
N1 C9 1.4155(14)
C9 C14 1.3865(14)
C9 C10 1.4076(14)
C10 C11 1.4031(15)
C11 C12 1.3983(15)
C11 H11 0.9500
C12 C13 1.3933(18)
C12 H12 0.9500
C13 C14 1.3953(17)
C13 H13 0.9500
C14 H14 0.9500
N2 N3 1.3287(14)
N3 C15 1.4608(15)
C15 H15A 0.9800
C15 H15B 0.9800
C15 H15C 0.9800
C16 C17 1.4146(16)
C16 C20 1.4154(16)
C16 H16 0.9500
C17 C18 1.4404(17)
C17 H17 0.9500
C18 C19 1.4027(18)
C18 H18 0.9500
C19 C20 1.4340(17)
C19 H19 0.9500
C20 H20 0.9500
Ni2 C21 1.8712(10)
Ni2 C30 1.8990(11)
Ni2 C38 2.0896(11)
Ni2 C37 2.1133(11)
Ni2 C40 2.1223(11)
Ni2 C36 2.1479(11)
Ni2 C39 2.1628(11)
C21 N4 1.3738(13)
C21 C22 1.4025(14)
C22 N6 1.3712(13)
C22 C23 1.4689(14)
C23 C24 1.3988(14)
C23 C28 1.4024(15)
C24 C25 1.3928(15)
C24 H24 0.9500
C25 C26 1.3902(17)
C25 H25 0.9500
C26 C27 1.3933(17)
C26 H26 0.9500
C27 C28 1.3926(15)
C27 H27 0.9500
C28 H28 0.9500
N4 N5 1.3330(12)
N4 C29 1.4131(13)
C29 C34 1.3858(15)
C29 C30 1.4115(15)
C30 C31 1.4029(15)
C31 C32 1.3948(16)
C31 H31 0.9500
C32 C33 1.3921(17)
C32 H32 0.9500
C33 C34 1.3965(16)
C33 H33 0.9500
C34 H34 0.9500
N5 N6 1.3289(12)
N6 C35 1.4609(13)
C35 H35A 0.9800
C35 H35B 0.9800
C35 H35C 0.9800
C36 C37 1.4052(17)
C36 C40 1.4326(17)
C36 H36 0.9500
C37 C38 1.4423(17)
C37 H37 0.9500
C38 C39 1.4155(16)
C38 H38 0.9500
C39 C40 1.4212(16)
C39 H39 0.9500
C40 H40 0.9500

loop_
_geom_torsion_atom_site_label_1
_geom_torsion_atom_site_label_2
_geom_torsion_atom_site_label_3
_geom_torsion_atom_site_label_4
_geom_torsion
C10 Ni1 C1 N1 1.41(8)
C17 Ni1 C1 N1 -113.33(16)
C18 Ni1 C1 N1 120.79(10)
C20 Ni1 C1 N1 -171.04(7)
C19 Ni1 C1 N1 148.25(7)
C16 Ni1 C1 N1 -133.54(7)
C10 Ni1 C1 C2 173.96(15)
C17 Ni1 C1 C2 59.2(2)
C18 Ni1 C1 C2 -66.66(18)
C20 Ni1 C1 C2 1.50(15)
C19 Ni1 C1 C2 -39.21(16)
C16 Ni1 C1 C2 39.01(16)
N1 C1 C2 N3 0.03(11)
Ni1 C1 C2 N3 -172.98(11)
N1 C1 C2 C3 176.71(11)
Ni1 C1 C2 C3 3.7(2)
N3 C2 C3 C8 49.38(15)
C1 C2 C3 C8 -126.82(13)
N3 C2 C3 C4 -134.19(11)
C1 C2 C3 C4 49.61(17)
C8 C3 C4 C5 0.60(17)
C2 C3 C4 C5 -175.88(11)
C3 C4 C5 C6 0.08(18)
C4 C5 C6 C7 -0.71(19)
C5 C6 C7 C8 0.64(19)
C6 C7 C8 C3 0.04(19)
C4 C3 C8 C7 -0.66(17)
C2 C3 C8 C7 175.80(11)
C2 C1 N1 N2 -0.35(12)
Ni1 C1 N1 N2 175.31(7)
C2 C1 N1 C9 -177.87(9)
Ni1 C1 N1 C9 -2.21(12)
N2 N1 C9 C14 4.03(17)
C1 N1 C9 C14 -178.71(10)
N2 N1 C9 C10 -175.43(10)
C1 N1 C9 C10 1.82(13)
C14 C9 C10 C11 -0.28(16)
N1 C9 C10 C11 179.17(9)
C14 C9 C10 Ni1 179.94(9)
N1 C9 C10 Ni1 -0.61(11)
C1 Ni1 C10 C11 179.83(11)
C17 Ni1 C10 C11 -15.39(11)
C18 Ni1 C10 C11 25.62(11)
C20 Ni1 C10 C11 -33.6(3)
C19 Ni1 C10 C11 50.42(14)
C16 Ni1 C10 C11 -47.27(12)
C1 Ni1 C10 C9 -0.43(8)
C17 Ni1 C10 C9 164.35(8)
C18 Ni1 C10 C9 -154.64(8)
C20 Ni1 C10 C9 146.13(18)
C19 Ni1 C10 C9 -129.85(8)
C16 Ni1 C10 C9 132.46(8)
C9 C10 C11 C12 -0.36(15)
Ni1 C10 C11 C12 179.37(9)
C10 C11 C12 C13 0.47(17)
C11 C12 C13 C14 0.07(18)
C10 C9 C14 C13 0.79(17)
N1 C9 C14 C13 -178.59(10)
C12 C13 C14 C9 -0.66(17)
C1 N1 N2 N3 0.52(12)
C9 N1 N2 N3 177.79(10)
N1 N2 N3 C2 -0.48(12)
N1 N2 N3 C15 179.22(10)
C1 C2 N3 N2 0.30(12)
C3 C2 N3 N2 -176.68(10)
C1 C2 N3 C15 -179.36(11)
C3 C2 N3 C15 3.66(18)
C1 Ni1 C16 C17 171.04(7)
C10 Ni1 C16 C17 55.42(9)
C18 Ni1 C16 C17 -39.05(7)
C20 Ni1 C16 C17 -119.62(10)
C19 Ni1 C16 C17 -81.45(7)
C1 Ni1 C16 C20 -69.34(8)
C10 Ni1 C16 C20 175.04(7)
C17 Ni1 C16 C20 119.62(10)
C18 Ni1 C16 C20 80.57(7)
C19 Ni1 C16 C20 38.17(7)
C20 C16 C17 C18 4.41(12)
Ni1 C16 C17 C18 62.76(7)
C20 C16 C17 Ni1 -58.35(7)
C1 Ni1 C17 C16 -26.45(19)
C10 Ni1 C17 C16 -138.88(7)
C18 Ni1 C17 C16 116.87(10)
C20 Ni1 C17 C16 36.62(7)
C19 Ni1 C17 C16 79.92(7)
C1 Ni1 C17 C18 -143.31(15)
C10 Ni1 C17 C18 104.25(7)
C20 Ni1 C17 C18 -80.25(7)
C19 Ni1 C17 C18 -36.95(7)
C16 Ni1 C17 C18 -116.87(10)
C16 C17 C18 C19 -2.30(12)
Ni1 C17 C18 C19 61.76(8)
C16 C17 C18 Ni1 -64.05(7)
C1 Ni1 C18 C19 41.02(13)
C10 Ni1 C18 C19 154.99(7)
C17 Ni1 C18 C19 -118.10(10)
C20 Ni1 C18 C19 -37.48(7)
C16 Ni1 C18 C19 -80.15(7)
C1 Ni1 C18 C17 159.12(9)
C10 Ni1 C18 C17 -86.91(7)
C20 Ni1 C18 C17 80.61(7)
C19 Ni1 C18 C17 118.10(10)
C16 Ni1 C18 C17 37.95(6)
C17 C18 C19 C20 -0.72(12)
Ni1 C18 C19 C20 59.11(8)
C17 C18 C19 Ni1 -59.83(7)
C1 Ni1 C19 C18 -159.38(7)
C10 Ni1 C19 C18 -39.91(11)
C17 Ni1 C19 C18 38.50(7)
C20 Ni1 C19 C18 119.04(10)
C16 Ni1 C19 C18 81.45(7)
C1 Ni1 C19 C20 81.58(8)
C10 Ni1 C19 C20 -158.94(7)
C17 Ni1 C19 C20 -80.53(7)
C18 Ni1 C19 C20 -119.04(10)
C16 Ni1 C19 C20 -37.59(7)
C17 C16 C20 C19 -4.88(12)
Ni1 C16 C20 C19 -62.46(7)
C17 C16 C20 Ni1 57.58(7)
C18 C19 C20 C16 3.49(12)
Ni1 C19 C20 C16 62.86(7)
C18 C19 C20 Ni1 -59.37(8)
C1 Ni1 C20 C16 127.94(7)
C10 Ni1 C20 C16 -17.2(2)
C17 Ni1 C20 C16 -36.83(7)
C18 Ni1 C20 C16 -81.01(7)
C19 Ni1 C20 C16 -117.66(10)
C1 Ni1 C20 C19 -114.41(7)
C10 Ni1 C20 C19 100.5(2)
C17 Ni1 C20 C19 80.83(7)
C18 Ni1 C20 C19 36.65(7)
C16 Ni1 C20 C19 117.66(10)
C30 Ni2 C21 N4 2.44(8)
C38 Ni2 C21 N4 -113.15(16)
C37 Ni2 C21 N4 118.22(10)
C40 Ni2 C21 N4 -172.41(7)
C36 Ni2 C21 N4 146.70(7)
C39 Ni2 C21 N4 -134.61(7)
C30 Ni2 C21 C22 174.29(14)
C38 Ni2 C21 C22 58.7(2)
C37 Ni2 C21 C22 -69.94(18)
C40 Ni2 C21 C22 -0.56(15)
C36 Ni2 C21 C22 -41.45(15)
C39 Ni2 C21 C22 37.23(16)
N4 C21 C22 N6 0.99(11)
Ni2 C21 C22 N6 -171.35(11)
N4 C21 C22 C23 -179.86(10)
Ni2 C21 C22 C23 7.8(2)
N6 C22 C23 C24 48.23(15)
C21 C22 C23 C24 -130.80(12)
N6 C22 C23 C28 -134.56(11)
C21 C22 C23 C28 46.42(16)
C28 C23 C24 C25 0.55(16)
C22 C23 C24 C25 177.77(10)
C23 C24 C25 C26 -1.08(17)
C24 C25 C26 C27 0.62(18)
C25 C26 C27 C28 0.37(18)
C26 C27 C28 C23 -0.90(17)
C24 C23 C28 C27 0.43(16)
C22 C23 C28 C27 -176.83(10)
C22 C21 N4 N5 -1.18(12)
Ni2 C21 N4 N5 174.08(7)
C22 C21 N4 C29 179.52(9)
Ni2 C21 N4 C29 -5.22(12)
N5 N4 C29 C34 6.81(17)
C21 N4 C29 C34 -173.96(10)
N5 N4 C29 C30 -173.68(10)
C21 N4 C29 C30 5.55(13)
C34 C29 C30 C31 -2.60(16)
N4 C29 C30 C31 177.90(9)
C34 C29 C30 Ni2 176.15(9)
N4 C29 C30 Ni2 -3.35(11)
C21 Ni2 C30 C31 179.10(11)
C38 Ni2 C30 C31 -15.59(11)
C37 Ni2 C30 C31 25.64(12)
C40 Ni2 C30 C31 -24.3(3)
C36 Ni2 C30 C31 51.23(14)
C39 Ni2 C30 C31 -46.35(13)
C21 Ni2 C30 C29 0.60(8)
C38 Ni2 C30 C29 165.91(8)
C37 Ni2 C30 C29 -152.86(8)
C40 Ni2 C30 C29 157.24(18)
C36 Ni2 C30 C29 -127.27(8)
C39 Ni2 C30 C29 135.14(8)
C29 C30 C31 C32 0.95(16)
Ni2 C30 C31 C32 -177.56(9)
C30 C31 C32 C33 0.94(18)
C31 C32 C33 C34 -1.40(18)
C30 C29 C34 C33 2.20(17)
N4 C29 C34 C33 -178.36(10)
C32 C33 C34 C29 -0.09(17)
C21 N4 N5 N6 0.84(12)
C29 N4 N5 N6 -179.93(9)
N4 N5 N6 C22 -0.10(11)
N4 N5 N6 C35 179.07(9)
C21 C22 N6 N5 -0.60(12)
C23 C22 N6 N5 -179.82(9)
C21 C22 N6 C35 -179.65(10)
C23 C22 N6 C35 1.13(17)
C21 Ni2 C36 C37 -158.66(7)
C30 Ni2 C36 C37 -41.62(10)
C38 Ni2 C36 C37 38.60(7)
C40 Ni2 C36 C37 119.01(10)
C39 Ni2 C36 C37 81.46(7)
C21 Ni2 C36 C40 82.34(8)
C30 Ni2 C36 C40 -160.63(7)
C38 Ni2 C36 C40 -80.40(7)
C37 Ni2 C36 C40 -119.01(10)
C39 Ni2 C36 C40 -37.54(7)
C40 C36 C37 C38 -0.86(12)
Ni2 C36 C37 C38 -60.04(8)
C40 C36 C37 Ni2 59.19(8)
C21 Ni2 C37 C36 42.53(12)
C30 Ni2 C37 C36 153.07(7)
C38 Ni2 C37 C36 -118.01(10)
C40 Ni2 C37 C36 -37.43(7)
C39 Ni2 C37 C36 -80.15(7)
C21 Ni2 C37 C38 160.54(9)
C30 Ni2 C37 C38 -88.92(7)
C40 Ni2 C37 C38 80.58(7)
C36 Ni2 C37 C38 118.01(10)
C39 Ni2 C37 C38 37.86(7)
C36 C37 C38 C39 -2.23(13)
Ni2 C37 C38 C39 -64.21(8)
C36 C37 C38 Ni2 61.98(8)
C21 Ni2 C38 C39 -27.93(19)
C30 Ni2 C38 C39 -141.26(7)
C37 Ni2 C38 C39 116.93(10)
C40 Ni2 C38 C39 36.68(7)
C36 Ni2 C38 C39 79.88(7)
C21 Ni2 C38 C37 -144.86(15)
C30 Ni2 C38 C37 101.81(7)
C40 Ni2 C38 C37 -80.25(7)
C36 Ni2 C38 C37 -37.05(7)
C39 Ni2 C38 C37 -116.93(10)
C37 C38 C39 C40 4.43(12)
Ni2 C38 C39 C40 -58.13(8)
C37 C38 C39 Ni2 62.56(8)
C21 Ni2 C39 C38 170.77(7)
C30 Ni2 C39 C38 52.90(9)
C37 Ni2 C39 C38 -39.11(7)
C40 Ni2 C39 C38 -119.62(10)
C36 Ni2 C39 C38 -81.62(7)
C21 Ni2 C39 C40 -69.61(8)
C30 Ni2 C39 C40 172.52(7)
C38 Ni2 C39 C40 119.62(10)
C37 Ni2 C39 C40 80.51(7)
C36 Ni2 C39 C40 38.00(7)
C38 C39 C40 C36 -4.99(12)
Ni2 C39 C40 C36 -62.30(8)
C38 C39 C40 Ni2 57.31(8)
C37 C36 C40 C39 3.64(13)
Ni2 C36 C40 C39 62.82(8)
C37 C36 C40 Ni2 -59.18(8)
C21 Ni2 C40 C39 128.17(7)
C30 Ni2 C40 C39 -27.5(2)
C38 Ni2 C40 C39 -36.79(7)
C37 Ni2 C40 C39 -81.09(7)
C36 Ni2 C40 C39 -117.86(10)
C21 Ni2 C40 C36 -113.97(7)
C30 Ni2 C40 C36 90.4(2)
C38 Ni2 C40 C36 81.07(7)
C37 Ni2 C40 C36 36.77(7)
C39 Ni2 C40 C36 117.86(10)
